data_1555348
loop_
_publ_author_name
'Wright, Stephen W.'
'Choi, Chulho'
'Chung, Seungwon'
'Boscoe, Brian P.'
'Drozda, Susan E.'
'Mousseau, James J.'
'Trzupek, John D.'

_publ_section_title
;
 Reversal of Diastereoselection in the Conjugate Addition of Cuprates to
 Unsaturated Lactams.
;
_journal_issue 21
_journal_name_full 'Organic letters'
_journal_page_first 5204
_journal_page_last 5207
_journal_paper_doi 10.1021/acs.orglett.5b02533
_journal_volume 17
_journal_year 2015
_chemical_absolute_configuration unk
_chemical_formula_sum 'C13 H13 N O3'
_chemical_formula_weight 231.24
_space_group_IT_number 4
_space_group_name_Hall 'P 2yb'
_space_group_name_H-M_alt 'P 1 21 1'
_symmetry_cell_setting monoclinic
_symmetry_space_group_name_H-M 'P 1 21 1'
_atom_sites_solution_hydrogens geom
_atom_sites_solution_primary direct
_atom_sites_solution_secondary difmap
_audit_creation_method SHELXL-97
_cell_angle_alpha 90.00
_cell_angle_beta 92.9400(10)
_cell_angle_gamma 90.00
_cell_formula_units_Z 2
_cell_length_a 8.2360(4)
_cell_length_b 6.3687(3)
_cell_length_c 10.9331(5)
_cell_measurement_reflns_used 9928
_cell_measurement_temperature 290(2)
_cell_measurement_theta_max 31.08
_cell_measurement_theta_min 3.02
_cell_volume 572.71(5)
_computing_cell_refinement 'SAINT 7.46A (Bruker-AXS, 2011)'
_computing_data_collection 'APEX2 v2011.4.0 (Bruker-AXS, 2011)'
_computing_data_reduction 'SAINT 7.46A (Bruker-AXS, 2011)'
_computing_molecular_graphics 'Bruker SHELXTL'
_computing_publication_material 'Bruker SHELXTL'
_computing_structure_refinement 'SHELXL-97 (Sheldrick, 2008)'
_computing_structure_solution 'SHELXS-97 (Sheldrick, 2008)'
_diffrn_ambient_temperature 290(2)
_diffrn_detector_area_resol_mean 5.2
_diffrn_measured_fraction_theta_full 0.998
_diffrn_measured_fraction_theta_max 0.998
_diffrn_measurement_device_type 'Bruker Smart APEX CCD'
_diffrn_measurement_method '\f and \w scans'
_diffrn_radiation_monochromator 'Triumph graphite'
_diffrn_radiation_source 'fine-focus sealed tube'
_diffrn_radiation_type MoK\a
_diffrn_radiation_wavelength 0.71073
_diffrn_reflns_av_R_equivalents 0.0272
_diffrn_reflns_av_sigmaI/netI 0.0136
_diffrn_reflns_limit_h_max 11
_diffrn_reflns_limit_h_min -11
_diffrn_reflns_limit_k_max 9
_diffrn_reflns_limit_k_min -9
_diffrn_reflns_limit_l_max 15
_diffrn_reflns_limit_l_min -15
_diffrn_reflns_number 14199
_diffrn_reflns_theta_full 30.99
_diffrn_reflns_theta_max 30.99
_diffrn_reflns_theta_min 3.02
_exptl_absorpt_coefficient_mu 0.096
_exptl_absorpt_correction_T_max 0.9626
_exptl_absorpt_correction_T_min 0.9403
_exptl_absorpt_correction_type multi-scan
_exptl_absorpt_process_details 'SADABS (Sheldrick, 2009)'
_exptl_crystal_colour colourless
_exptl_crystal_density_diffrn 1.341
_exptl_crystal_density_method 'not measured'
_exptl_crystal_description block
_exptl_crystal_F_000 244
_exptl_crystal_size_max 0.65
_exptl_crystal_size_mid 0.55
_exptl_crystal_size_min 0.40
_refine_diff_density_max 0.239
_refine_diff_density_min -0.236
_refine_diff_density_rms 0.044
_refine_ls_abs_structure_details 'Flack H D (1983), Acta Cryst. A39, 876-881'
_refine_ls_extinction_method none
_refine_ls_goodness_of_fit_ref 1.051
_refine_ls_hydrogen_treatment constr
_refine_ls_matrix_type full
_refine_ls_number_parameters 155
_refine_ls_number_reflns 1972
_refine_ls_number_restraints 1
_refine_ls_restrained_S_all 1.051
_refine_ls_R_factor_all 0.0447
_refine_ls_R_factor_gt 0.0413
_refine_ls_shift/su_max 0.000
_refine_ls_shift/su_mean 0.000
_refine_ls_structure_factor_coef Fsqd
_refine_ls_weighting_details 'calc w=1/[\s^2^(Fo^2^)+(0.0763P)^2^+0.0414P] where P=(Fo^2^+2Fc^2^)/3'
_refine_ls_weighting_scheme calc
_refine_ls_wR_factor_gt 0.1097
_refine_ls_wR_factor_ref 0.1135
_reflns_number_gt 1826
_reflns_number_total 1972
_reflns_threshold_expression >2sigma(I)
_cod_data_source_file ol5b02533_si_007.cif
_cod_data_source_block sfy23
_cod_depositor_comments
;
The following automatic conversions were performed:

data item '_symmetry_cell_setting' value 'Monoclinic' was changed to
'monoclinic' in accordance with the
/home/saulius/struct/COD-crude-data/automatic-downloads/DataCite-retrospective/ACS/depositions/lib/dictionaries/cif_core.dic
dictionary named 'cif_core.dic' version 2.4.2 last updated on
2011-04-26.

Automatic conversion script
Id: cif_fix_values 6909 2019-04-08 15:41:33Z antanas 
;
_cod_original_sg_symbol_H-M 'P 21'
_cod_database_code 1555348

loop_
_symmetry_equiv_pos_as_xyz
'x, y, z'
'-x, y+1/2, -z'

loop_
_atom_site_label
_atom_site_type_symbol
_atom_site_fract_x
_atom_site_fract_y
_atom_site_fract_z
_atom_site_U_iso_or_equiv
_atom_site_adp_type
_atom_site_occupancy
_atom_site_symmetry_multiplicity
_atom_site_calc_flag
_atom_site_refinement_flags
O1 O 0.41805(15) 0.4077(3) 0.41404(12) 0.0490(3) Uani 1 1 d .
O2 O 0.0571(2) -0.0216(3) 0.31820(19) 0.0646(5) Uani 1 1 d .
O3 O 0.80656(15) -0.0003(3) -0.00048(12) 0.0490(3) Uani 1 1 d .
N1 N 0.19888(14) 0.2871(2) 0.30002(11) 0.0327(2) Uani 1 1 d .
C1 C 0.35874(18) 0.2227(3) 0.35154(14) 0.0363(3) Uani 1 1 d .
H1 H 0.3462 0.1088 0.4106 0.044 Uiso 1 1 calc R
C2 C 0.2806(2) 0.5334(3) 0.44114(17) 0.0448(4) Uani 1 1 d .
H2A H 0.3113 0.6791 0.4536 0.054 Uiso 1 1 calc R
H2B H 0.2296 0.4822 0.5134 0.054 Uiso 1 1 calc R
C3 C 0.16855(19) 0.5074(3) 0.32700(15) 0.0359(3) Uani 1 1 d .
H3 H 0.2008 0.5992 0.2605 0.043 Uiso 1 1 calc R
C4 C -0.01177(19) 0.5114(3) 0.34010(16) 0.0410(3) Uani 1 1 d .
H4 H -0.0721 0.6314 0.3548 0.049 Uiso 1 1 calc R
C5 C -0.07280(18) 0.3203(3) 0.32788(15) 0.0399(3) Uani 1 1 d .
H5 H -0.1826 0.2863 0.3276 0.048 Uiso 1 1 calc R
C6 C 0.06149(19) 0.1689(3) 0.31476(15) 0.0383(3) Uani 1 1 d .
C7 C 0.47530(17) 0.1575(3) 0.25789(13) 0.0346(3) Uani 1 1 d .
C8 C 0.51347(19) 0.2944(3) 0.16365(14) 0.0403(3) Uani 1 1 d .
H8 H 0.4647 0.4260 0.1582 0.048 Uiso 1 1 calc R
C9 C 0.6232(2) 0.2355(3) 0.07846(15) 0.0414(4) Uani 1 1 d .
H9 H 0.6471 0.3268 0.0155 0.050 Uiso 1 1 calc R
C10 C 0.69775(18) 0.0399(3) 0.08697(14) 0.0368(3) Uani 1 1 d .
C11 C 0.6591(2) -0.0988(3) 0.17799(15) 0.0396(3) Uani 1 1 d .
H11 H 0.7069 -0.2310 0.1826 0.048 Uiso 1 1 calc R
C12 C 0.54732(19) -0.0385(3) 0.26309(14) 0.0380(3) Uani 1 1 d .
H12 H 0.5209 -0.1319 0.3244 0.046 Uiso 1 1 calc R
C13 C 0.8981(3) -0.1890(4) 0.01068(19) 0.0598(5) Uani 1 1 d .
H13A H 0.9537 -0.1943 0.0900 0.090 Uiso 1 1 calc R
H13B H 0.9762 -0.1930 -0.0515 0.090 Uiso 1 1 calc R
H13C H 0.8264 -0.3073 0.0011 0.090 Uiso 1 1 calc R

loop_
_atom_site_aniso_label
_atom_site_aniso_U_11
_atom_site_aniso_U_22
_atom_site_aniso_U_33
_atom_site_aniso_U_23
_atom_site_aniso_U_13
_atom_site_aniso_U_12
O1 0.0357(5) 0.0623(8) 0.0483(6) -0.0188(6) -0.0041(4) -0.0020(6)
O2 0.0585(8) 0.0301(6) 0.1049(14) -0.0026(7) 0.0000(8) -0.0070(6)
O3 0.0447(6) 0.0579(8) 0.0452(6) -0.0037(6) 0.0108(5) 0.0059(7)
N1 0.0314(5) 0.0299(5) 0.0365(5) -0.0011(5) 0.0008(4) -0.0012(5)
C1 0.0336(6) 0.0416(8) 0.0336(6) 0.0015(6) -0.0001(5) 0.0030(6)
C2 0.0426(8) 0.0456(9) 0.0462(8) -0.0139(7) 0.0036(6) -0.0071(7)
C3 0.0359(6) 0.0283(6) 0.0435(7) 0.0017(6) 0.0029(5) -0.0028(5)
C4 0.0370(7) 0.0349(7) 0.0515(8) 0.0018(7) 0.0046(6) 0.0046(6)
C5 0.0312(6) 0.0410(8) 0.0475(8) 0.0034(7) 0.0025(5) -0.0016(6)
C6 0.0369(7) 0.0324(7) 0.0453(8) -0.0008(6) -0.0009(6) -0.0039(6)
C7 0.0311(6) 0.0379(7) 0.0347(6) 0.0019(6) 0.0001(5) 0.0029(6)
C8 0.0374(7) 0.0402(8) 0.0435(7) 0.0076(7) 0.0031(5) 0.0057(6)
C9 0.0399(7) 0.0445(9) 0.0402(7) 0.0084(6) 0.0039(6) 0.0023(7)
C10 0.0307(6) 0.0430(8) 0.0364(6) -0.0045(6) -0.0002(5) -0.0015(6)
C11 0.0388(7) 0.0362(7) 0.0438(7) -0.0019(6) 0.0021(6) 0.0041(6)
C12 0.0385(7) 0.0366(7) 0.0388(7) 0.0043(6) 0.0023(5) 0.0007(6)
C13 0.0577(10) 0.0693(14) 0.0530(10) -0.0089(10) 0.0096(8) 0.0180(11)

loop_
_atom_type_symbol
_atom_type_description
_atom_type_scat_dispersion_real
_atom_type_scat_dispersion_imag
_atom_type_scat_source
C C 0.0033 0.0000 'International Tables Vol C Tables 4.2.6.8 and 6.1.1.4'
H H 0.0000 0.0000 'International Tables Vol C Tables 4.2.6.8 and 6.1.1.4'
N N 0.0061 0.0000 'International Tables Vol C Tables 4.2.6.8 and 6.1.1.4'
O O 0.0106 0.0000 'International Tables Vol C Tables 4.2.6.8 and 6.1.1.4'

loop_
_geom_angle_atom_site_label_1
_geom_angle_atom_site_label_2
_geom_angle_atom_site_label_3
_geom_angle
C2 O1 C1 107.73(12)
C10 O3 C13 117.54(16)
C6 N1 C3 110.65(13)
C6 N1 C1 122.03(14)
C3 N1 C1 110.62(13)
O1 C1 N1 103.32(13)
O1 C1 C7 109.78(13)
N1 C1 C7 114.21(12)
O1 C2 C3 102.86(13)
N1 C3 C4 102.49(13)
N1 C3 C2 99.62(13)
C4 C3 C2 118.79(14)
C5 C4 C3 110.39(14)
C4 C5 C6 109.13(14)
O2 C6 N1 125.23(18)
O2 C6 C5 128.62(18)
N1 C6 C5 106.14(14)
C12 C7 C8 118.77(14)
C12 C7 C1 120.72(14)
C8 C7 C1 120.50(14)
C9 C8 C7 120.48(16)
C8 C9 C10 119.98(16)
O3 C10 C11 124.62(16)
O3 C10 C9 115.10(15)
C11 C10 C9 120.28(15)
C10 C11 C12 119.29(16)
C7 C12 C11 121.15(15)

loop_
_geom_bond_atom_site_label_1
_geom_bond_atom_site_label_2
_geom_bond_distance
O1 C2 1.430(2)
O1 C1 1.435(2)
O2 C6 1.214(2)
O3 C10 1.3677(19)
O3 C13 1.421(3)
N1 C6 1.376(2)
N1 C3 1.458(2)
N1 C1 1.4639(19)
C1 C7 1.498(2)
C2 C3 1.523(2)
C3 C4 1.500(2)
C4 C5 1.321(2)
C5 C6 1.480(2)
C7 C12 1.382(2)
C7 C8 1.398(2)
C8 C9 1.382(2)
C9 C10 1.390(2)
C10 C11 1.380(2)
C11 C12 1.396(2)

loop_
_geom_hbond_atom_site_label_D
_geom_hbond_atom_site_label_H
_geom_hbond_atom_site_label_A
_geom_hbond_distance_DH
_geom_hbond_distance_HA
_geom_hbond_distance_DA
_geom_hbond_angle_DHA
_geom_hbond_site_symmetry_A
C4 H4 O2 0.93 2.49 3.039(2) 117.7 1_565
